data_4100881
loop_
_publ_author_name
'van der Vlugt, Jarl Ivar'
'Rauchfuss, Thomas B.'
'Wilson, Scott R.'

_publ_section_title
;
 g27ca
;
_journal_name_full 'Journal of the American Chemical Society'
_journal_year 2005
_chemical_formula_moiety
;
C14 H32 Fe2 O3 P3 S2, F6 P
;
_chemical_formula_sum 'C14 H32 F6 Fe2 O3 P4 S2'
_chemical_formula_weight 662.10
_space_group_IT_number 14
_symmetry_cell_setting monoclinic
_symmetry_space_group_name_Hall '-P 2ybc'
_symmetry_space_group_name_H-M 'P 1 21/c 1'
_cell_angle_alpha 90.00
_cell_angle_beta 110.333(6)
_cell_angle_gamma 90.00
_cell_formula_units_Z 4
_cell_length_a 10.839(5)
_cell_length_b 18.496(8)
_cell_length_c 14.483(6)
_cell_measurement_temperature 223(2)
_cell_volume 2723(2)
_diffrn_ambient_temperature 223(2)
_exptl_crystal_density_diffrn 1.615
_cod_depositor_comments
;
The following automatic conversions were performed:
'_symmetry_cell_setting' value 'Monoclinic' changed to 'monoclinic'
according to '/home/saulius/struct/CIF-dictionaries/cif_core.dic'
dictionary named 'cif_core.dic' version 2.4.1 from 2010-06-29.

Automatic conversion script
Id: cif_fix_enum 1527 2010-12-29 10:47:43Z saulius 
;
_cod_original_sg_symbol_H-M 'P 21/c'
_cod_database_code 4100881

loop_
_symmetry_equiv_pos_as_xyz
'x, y, z'
'-x, y+1/2, -z+1/2'
'-x, -y, -z'
'x, -y-1/2, z-1/2'

loop_
_atom_site_label
_atom_site_type_symbol
_atom_site_fract_x
_atom_site_fract_y
_atom_site_fract_z
_atom_site_U_iso_or_equiv
_atom_site_adp_type
_atom_site_occupancy
_atom_site_symmetry_multiplicity
_atom_site_calc_flag
_atom_site_refinement_flags
_atom_site_disorder_assembly
_atom_site_disorder_group
C1 C 0.7382(4) 0.04748(19) 0.7833(3) 0.0434(9) Uani 1 1 d . . .
C2 C 1.0542(3) 0.20706(18) 0.7518(2) 0.0328(8) Uani 1 1 d . . .
C3 C 1.1139(4) -0.05431(19) 0.8132(3) 0.0477(10) Uani 1 1 d . . .
H3A H 1.2036 -0.0620 0.8593 0.057 Uiso 1 1 calc R . .
H3B H 1.0668 -0.1004 0.8050 0.057 Uiso 1 1 calc R . .
C4 C 1.1194(4) -0.03006(18) 0.7135(3) 0.0487(10) Uani 1 1 d . . .
H4A H 1.0814 -0.0679 0.6645 0.058 Uiso 1 1 calc R . .
H4B H 1.2114 -0.0236 0.7191 0.058 Uiso 1 1 calc R . .
C5 C 0.8113(4) -0.0464(2) 0.6829(3) 0.0475(10) Uani 1 1 d . . .
C6 C 0.7217(5) 0.0366(2) 0.4785(3) 0.0627(12) Uani 1 1 d . . .
H6A H 0.6645 0.0600 0.4191 0.094 Uiso 1 1 calc R . .
H6B H 0.6871 -0.0108 0.4844 0.094 Uiso 1 1 calc R . .
H6C H 0.8092 0.0316 0.4752 0.094 Uiso 1 1 calc R . .
C7 C 0.7792(4) 0.1786(2) 0.5553(3) 0.0529(10) Uani 1 1 d . . .
H7A H 0.7166 0.1949 0.4929 0.079 Uiso 1 1 calc R . .
H7B H 0.8659 0.1751 0.5503 0.079 Uiso 1 1 calc R . .
H7C H 0.7814 0.2128 0.6066 0.079 Uiso 1 1 calc R . .
C8 C 0.5588(4) 0.1034(2) 0.5712(3) 0.0673(12) Uani 1 1 d . . .
H8A H 0.5121 0.1250 0.5076 0.101 Uiso 1 1 calc R . .
H8B H 0.5526 0.1349 0.6230 0.101 Uiso 1 1 calc R . .
H8C H 0.5199 0.0569 0.5756 0.101 Uiso 1 1 calc R . .
C9 C 1.1739(4) 0.1359(2) 1.0617(2) 0.0476(10) Uani 1 1 d . . .
H9A H 1.1611 0.1604 1.1169 0.071 Uiso 1 1 calc R . .
H9B H 1.2628 0.1445 1.0630 0.071 Uiso 1 1 calc R . .
H9C H 1.1603 0.0844 1.0662 0.071 Uiso 1 1 calc R . .
C10 C 1.0735(4) 0.26844(18) 0.9596(3) 0.0525(11) Uani 1 1 d . . .
H10A H 1.0675 0.2829 1.0224 0.079 Uiso 1 1 calc R . .
H10B H 1.0038 0.2916 0.9066 0.079 Uiso 1 1 calc R . .
H10C H 1.1582 0.2829 0.9570 0.079 Uiso 1 1 calc R . .
C11 C 0.9013(4) 0.15660(19) 0.9652(3) 0.0438(9) Uani 1 1 d . . .
H11A H 0.9048 0.1791 1.0266 0.066 Uiso 1 1 calc R . .
H11B H 0.8856 0.1052 0.9680 0.066 Uiso 1 1 calc R . .
H11C H 0.8307 0.1780 0.9111 0.066 Uiso 1 1 calc R . .
C12 C 1.3358(4) 0.1312(2) 0.7405(3) 0.0598(12) Uani 1 1 d . . .
H12A H 1.4309 0.1349 0.7620 0.090 Uiso 1 1 calc R . .
H12B H 1.2963 0.1721 0.6988 0.090 Uiso 1 1 calc R . .
H12C H 1.3077 0.0867 0.7037 0.090 Uiso 1 1 calc R . .
C13 C 1.3884(4) 0.0614(2) 0.9249(3) 0.0608(12) Uani 1 1 d . . .
H13A H 1.4798 0.0725 0.9357 0.091 Uiso 1 1 calc R . .
H13B H 1.3662 0.0149 0.8926 0.091 Uiso 1 1 calc R . .
H13C H 1.3749 0.0599 0.9877 0.091 Uiso 1 1 calc R . .
C14 C 1.3619(4) 0.2132(2) 0.9081(3) 0.0532(10) Uani 1 1 d . . .
H14A H 1.4560 0.2105 0.9217 0.080 Uiso 1 1 calc R . .
H14B H 1.3456 0.2191 0.9694 0.080 Uiso 1 1 calc R . .
H14C H 1.3259 0.2542 0.8655 0.080 Uiso 1 1 calc R . .
Fe1 Fe 0.85975(5) 0.04201(2) 0.72658(3) 0.03445(15) Uani 1 1 d . . .
Fe2 Fe 1.06629(4) 0.12229(2) 0.80764(3) 0.02923(14) Uani 1 1 d . . .
H1 H 0.902(3) 0.1229(15) 0.766(2) 0.037(9) Uiso 1 1 d . . .
O1 O 0.6587(3) 0.04894(16) 0.8180(2) 0.0660(8) Uani 1 1 d . . .
O2 O 1.0451(3) 0.26335(13) 0.71672(18) 0.0497(7) Uani 1 1 d . . .
O3 O 0.7791(3) -0.10390(15) 0.6558(2) 0.0722(9) Uani 1 1 d . . .
P1 P 0.72999(10) 0.09109(5) 0.58501(7) 0.0418(2) Uani 1 1 d . . .
P2 P 1.05621(9) 0.17069(5) 0.94653(6) 0.0342(2) Uani 1 1 d . . .
P3 P 1.28408(9) 0.13075(5) 0.84780(7) 0.0396(2) Uani 1 1 d . . .
S1 S 1.03188(9) 0.01233(4) 0.86469(6) 0.0369(2) Uani 1 1 d . . .
S2 S 1.03022(9) 0.05433(5) 0.67125(6) 0.0369(2) Uani 1 1 d . . .
P5 P 0.5997(4) 0.31034(18) 0.7329(2) 0.0492(6) Uani 0.645(4) 1 d PDU A 1
F1 F 0.7425(4) 0.3328(3) 0.8083(4) 0.0691(14) Uani 0.645(4) 1 d PDU A 1
F2 F 0.4585(5) 0.2868(3) 0.6612(5) 0.0847(17) Uani 0.645(4) 1 d PDU A 1
F3 F 0.6449(5) 0.2281(2) 0.7465(4) 0.0844(15) Uani 0.645(4) 1 d PDU A 1
F4 F 0.5604(7) 0.3934(2) 0.7199(4) 0.0910(16) Uani 0.645(4) 1 d PDU A 1
F5 F 0.6485(6) 0.3176(3) 0.6420(4) 0.0843(14) Uani 0.645(4) 1 d PDU A 1
F6 F 0.5513(5) 0.3056(3) 0.8242(3) 0.0852(14) Uani 0.645(4) 1 d PDU A 1
P6 P 0.5888(11) 0.3117(6) 0.7341(7) 0.0708(17) Uani 0.201(5) 1 d PDU B 2
F7 F 0.4728(14) 0.2663(8) 0.6585(11) 0.078(3) Uani 0.201(5) 1 d PDU B 2
F8 F 0.7080(13) 0.3558(8) 0.8085(11) 0.074(3) Uani 0.201(5) 1 d PDU B 2
F9 F 0.6224(15) 0.2428(7) 0.8043(10) 0.077(3) Uani 0.201(5) 1 d PDU B 2
F10 F 0.5453(15) 0.3802(7) 0.6637(10) 0.082(3) Uani 0.201(5) 1 d PDU B 2
F11 F 0.4978(14) 0.3400(8) 0.7919(10) 0.079(2) Uani 0.201(5) 1 d PDU B 2
F12 F 0.6848(14) 0.2866(8) 0.6790(11) 0.079(2) Uani 0.201(5) 1 d PDU B 2
P7 P 0.5926(13) 0.3113(7) 0.7340(9) 0.0724(17) Uani 0.154(5) 1 d PDU C 3
F13 F 0.609(2) 0.2312(7) 0.7765(13) 0.070(3) Uani 0.154(5) 1 d PDU C 3
F14 F 0.579(2) 0.3918(8) 0.6929(14) 0.074(3) Uani 0.154(5) 1 d PDU C 3
F15 F 0.5929(19) 0.2818(10) 0.6311(9) 0.078(2) Uani 0.154(5) 1 d PDU C 3
F16 F 0.5865(19) 0.3413(9) 0.8352(10) 0.078(3) Uani 0.154(5) 1 d PDU C 3
F17 F 0.7484(13) 0.3189(11) 0.7699(14) 0.073(3) Uani 0.154(5) 1 d PDU C 3
F18 F 0.4371(12) 0.3027(11) 0.6975(13) 0.077(3) Uani 0.154(5) 1 d PDU C 3

loop_
_atom_site_aniso_label
_atom_site_aniso_U_11
_atom_site_aniso_U_22
_atom_site_aniso_U_33
_atom_site_aniso_U_23
_atom_site_aniso_U_13
_atom_site_aniso_U_12
C1 0.043(2) 0.041(2) 0.048(2) 0.0003(17) 0.018(2) -0.0065(17)
C2 0.034(2) 0.034(2) 0.0280(18) -0.0006(15) 0.0084(15) -0.0012(16)
C3 0.062(3) 0.030(2) 0.059(2) 0.0053(17) 0.031(2) 0.0084(18)
C4 0.064(3) 0.036(2) 0.057(2) 0.0009(18) 0.034(2) 0.0099(19)
C5 0.055(3) 0.041(2) 0.050(2) 0.0005(18) 0.022(2) -0.0032(19)
C6 0.074(3) 0.068(3) 0.042(2) -0.009(2) 0.015(2) -0.015(2)
C7 0.057(3) 0.051(2) 0.043(2) 0.0074(18) 0.007(2) -0.009(2)
C8 0.043(2) 0.083(3) 0.068(3) 0.004(2) 0.010(2) -0.007(2)
C9 0.053(2) 0.055(2) 0.0319(19) 0.0021(17) 0.0115(18) 0.0017(19)
C10 0.076(3) 0.036(2) 0.055(2) -0.0055(18) 0.034(2) -0.0073(19)
C11 0.053(2) 0.045(2) 0.040(2) -0.0014(17) 0.0251(19) 0.0046(18)
C12 0.050(3) 0.082(3) 0.060(3) 0.002(2) 0.034(2) -0.004(2)
C13 0.045(2) 0.062(3) 0.071(3) 0.017(2) 0.015(2) 0.016(2)
C14 0.042(2) 0.060(3) 0.056(2) 0.002(2) 0.015(2) -0.0106(19)
Fe1 0.0403(3) 0.0307(3) 0.0370(3) -0.0017(2) 0.0193(2) -0.0039(2)
Fe2 0.0341(3) 0.0269(3) 0.0296(3) 0.00292(19) 0.0149(2) 0.0011(2)
O1 0.0554(19) 0.081(2) 0.076(2) -0.0017(16) 0.0413(17) -0.0067(16)
O2 0.0650(18) 0.0348(15) 0.0472(16) 0.0088(12) 0.0167(14) -0.0048(13)
O3 0.091(2) 0.0373(17) 0.088(2) -0.0156(16) 0.0303(19) -0.0167(16)
P1 0.0424(6) 0.0435(6) 0.0383(5) -0.0033(4) 0.0125(4) -0.0086(4)
P2 0.0430(6) 0.0316(5) 0.0305(5) 0.0010(4) 0.0159(4) 0.0005(4)
P3 0.0351(5) 0.0436(6) 0.0417(5) 0.0073(4) 0.0154(4) 0.0027(4)
S1 0.0479(5) 0.0293(5) 0.0394(5) 0.0059(4) 0.0227(4) 0.0030(4)
S2 0.0445(5) 0.0354(5) 0.0371(5) -0.0016(4) 0.0223(4) 0.0003(4)
P5 0.0558(12) 0.0470(11) 0.0423(10) 0.0034(10) 0.0138(10) -0.0110(10)
F1 0.057(2) 0.061(3) 0.077(3) -0.009(2) 0.009(2) -0.018(2)
F2 0.071(3) 0.083(3) 0.070(3) -0.006(3) -0.013(2) -0.008(2)
F3 0.094(3) 0.052(2) 0.085(3) 0.006(2) 0.003(2) 0.001(2)
F4 0.114(3) 0.061(2) 0.092(3) 0.001(2) 0.029(3) 0.017(2)
F5 0.108(3) 0.088(3) 0.067(2) 0.009(2) 0.043(2) -0.005(3)
F6 0.082(3) 0.116(3) 0.063(2) 0.004(2) 0.032(2) -0.037(3)
P6 0.076(3) 0.065(3) 0.063(3) 0.003(2) 0.013(2) -0.012(3)
F7 0.077(4) 0.068(4) 0.068(4) 0.001(4) -0.003(4) -0.017(4)
F8 0.073(4) 0.066(5) 0.073(4) -0.008(4) 0.014(4) -0.021(4)
F9 0.075(4) 0.064(4) 0.070(4) 0.015(4) -0.001(4) -0.018(4)
F10 0.097(5) 0.061(4) 0.072(5) 0.015(4) 0.007(4) -0.009(4)
F11 0.074(5) 0.086(5) 0.077(5) 0.004(4) 0.025(4) -0.003(4)
F12 0.086(4) 0.079(4) 0.071(4) 0.000(4) 0.025(4) 0.005(4)
P7 0.076(3) 0.067(3) 0.065(3) 0.003(3) 0.013(3) -0.011(3)
F13 0.071(5) 0.057(4) 0.066(5) 0.005(4) 0.003(5) -0.015(4)
F14 0.090(5) 0.061(4) 0.063(5) 0.006(4) 0.017(5) -0.006(4)
F15 0.084(4) 0.077(4) 0.064(4) -0.006(4) 0.013(4) -0.007(4)
F16 0.083(5) 0.078(5) 0.066(4) -0.002(4) 0.017(4) -0.019(5)
F17 0.069(4) 0.069(5) 0.072(5) -0.001(4) 0.013(4) -0.017(4)
F18 0.069(4) 0.076(5) 0.071(5) 0.000(4) 0.006(4) -0.005(4)

loop_
_geom_bond_atom_site_label_1
_geom_bond_atom_site_label_2
_geom_bond_distance
_geom_bond_site_symmetry_2
_geom_bond_publ_flag
C1 O1 1.138(4) . ?
C1 Fe1 1.782(4) . ?
C2 O2 1.148(4) . ?
C2 Fe2 1.748(3) . ?
C3 C4 1.533(5) . ?
C3 S1 1.824(4) . ?
C3 H3A 0.9800 . ?
C3 H3B 0.9800 . ?
C4 S2 1.826(4) . ?
C4 H4A 0.9800 . ?
C4 H4B 0.9800 . ?
C5 O3 1.146(4) . ?
C5 Fe1 1.766(4) . ?
C6 P1 1.819(4) . ?
C6 H6A 0.9700 . ?
C6 H6B 0.9700 . ?
C6 H6C 0.9700 . ?
C7 P1 1.802(4) . ?
C7 H7A 0.9700 . ?
C7 H7B 0.9700 . ?
C7 H7C 0.9700 . ?
C8 P1 1.810(4) . ?
C8 H8A 0.9700 . ?
C8 H8B 0.9700 . ?
C8 H8C 0.9700 . ?
C9 P2 1.829(4) . ?
C9 H9A 0.9700 . ?
C9 H9B 0.9700 . ?
C9 H9C 0.9700 . ?
C10 P2 1.821(4) . ?
C10 H10A 0.9700 . ?
C10 H10B 0.9700 . ?
C10 H10C 0.9700 . ?
C11 P2 1.810(4) . ?
C11 H11A 0.9700 . ?
C11 H11B 0.9700 . ?
C11 H11C 0.9700 . ?
C12 P3 1.826(4) . ?
C12 H12A 0.9700 . ?
C12 H12B 0.9700 . ?
C12 H12C 0.9700 . ?
C13 P3 1.814(4) . ?
C13 H13A 0.9700 . ?
C13 H13B 0.9700 . ?
C13 H13C 0.9700 . ?
C14 P3 1.814(4) . ?
C14 H14A 0.9700 . ?
C14 H14B 0.9700 . ?
C14 H14C 0.9700 . ?
Fe1 P1 2.2365(13) . ?
Fe1 S2 2.2666(12) . ?
Fe1 S1 2.2782(12) . ?
Fe1 Fe2 2.6016(10) . ?
Fe1 H1 1.61(3) . ?
Fe2 P3 2.2319(14) . ?
Fe2 P2 2.2387(12) . ?
Fe2 S2 2.2580(12) . ?
Fe2 S1 2.2744(12) . ?
Fe2 H1 1.67(3) . ?
P5 F2 1.583(4) . ?
P5 F6 1.585(4) . ?
P5 F5 1.587(4) . ?
P5 F4 1.589(4) . ?
P5 F3 1.589(4) . ?
P5 F1 1.608(4) . ?
P6 F12 1.584(7) . ?
P6 F11 1.588(7) . ?
P6 F7 1.590(7) . ?
P6 F8 1.590(7) . ?
P6 F10 1.591(7) . ?
P6 F9 1.593(7) . ?
P7 F15 1.588(7) . ?
P7 F18 1.590(7) . ?
P7 F14 1.590(7) . ?
P7 F16 1.590(7) . ?
P7 F17 1.591(7) . ?
P7 F13 1.592(7) . ?
